data_7228127
loop_
_publ_author_name
'Mapp, Lucy K.'
'Coles, Simon'
'Aitipamula, Srinivasulu'

_publ_section_title
;
 Novel solid forms of lonidamine: crystal structures and physicochemical
 properties
;
_journal_name_full CrystEngComm
_journal_paper_doi 10.1039/C7CE00651A
_journal_year 2017
_chemical_formula_moiety 'C15 H10 Cl2 N2 O2'
_chemical_formula_sum 'C15 H10 Cl2 N2 O2'
_chemical_formula_weight 321.15
_space_group_crystal_system monoclinic
_space_group_IT_number 14
_space_group_name_Hall '-P 2ybc'
_space_group_name_H-M_alt 'P 1 21/c 1'
_symmetry_space_group_name_Hall '-P 2ybc'
_symmetry_space_group_name_H-M 'P 1 21/c 1'
_atom_sites_solution_hydrogens mixed
_atom_sites_solution_primary direct
_audit_creation_date 2016-04-18
_audit_creation_method
;
Olex2 1.2-alpha
(compiled 2016.02.24 svn.r3266 for OlexSys, GUI svn.r5155)
;
_audit_update_record
;
2017-02-09 deposited with the CCDC.
2017-04-27 downloaded from the CCDC.
;
_cell_angle_alpha 90
_cell_angle_beta 91.886(4)
_cell_angle_gamma 90
_cell_formula_units_Z 4
_cell_length_a 19.3743(10)
_cell_length_b 4.7313(2)
_cell_length_c 14.6770(7)
_cell_measurement_reflns_used 2806
_cell_measurement_temperature 100(2)
_cell_measurement_theta_max 29.3810
_cell_measurement_theta_min 3.5250
_cell_volume 1344.65(11)
_computing_cell_refinement 'CrysAlisPro 1.171.38.41 (Rigaku OD, 2015)'
_computing_data_collection 'CrysAlisPro 1.171.38.41 (Rigaku OD, 2015)'
_computing_data_reduction 'CrysAlisPro 1.171.38.41 (Rigaku OD, 2015)'
_computing_molecular_graphics 'Olex2 (Dolomanov et al., 2009)'
_computing_publication_material 'Olex2 (Dolomanov et al., 2009)'
_computing_structure_refinement 'ShelXL (Sheldrick, 2015)'
_computing_structure_solution 'ShelXT (Sheldrick, 2015)'
_diffrn_ambient_environment air
_diffrn_ambient_temperature 100(2)
_diffrn_detector 'CCD plate'
_diffrn_detector_area_resol_mean 5.2945
_diffrn_detector_type AtlasS2
_diffrn_measured_fraction_theta_full 0.999
_diffrn_measured_fraction_theta_max 0.998
_diffrn_measurement_details
;
List of Runs (angles in degrees, time in seconds):

  # Type    Start    End  Width  t~exp~   \w     \q     \k     \f   Frames
#--------------------------------------------------------------------------
  1  \w    -31.00  52.00   0.50  250.00    --   15.17 -28.00-149.00  166
  2  \w    -47.00   5.00   0.50  250.00    --  -15.79  28.00  12.00  104
  3  \w    -50.00  37.00   0.50  250.00    --   15.17 -38.00-180.00  174
  4  \w    -16.00  91.00   0.50  250.00    --   15.17  57.00-180.00  214
;
_diffrn_measurement_device 'four-circle diffractometer'
_diffrn_measurement_device_type SuperNova
_diffrn_measurement_method '\w scans'
_diffrn_measurement_specimen_support 'MiTeGen MicroMesh'
_diffrn_orient_matrix_type 'CrysAlisPro convention (1999,Acta A55,543-557)'
_diffrn_orient_matrix_UB_11 0.0071462000
_diffrn_orient_matrix_UB_12 -0.0207495000
_diffrn_orient_matrix_UB_13 0.0472407000
_diffrn_orient_matrix_UB_21 0.0340696000
_diffrn_orient_matrix_UB_22 0.0510297000
_diffrn_orient_matrix_UB_23 -0.0052983000
_diffrn_orient_matrix_UB_31 -0.0114293000
_diffrn_orient_matrix_UB_32 0.1393924000
_diffrn_orient_matrix_UB_33 0.0088346000
_diffrn_radiation_monochromator mirror
_diffrn_radiation_probe x-ray
_diffrn_radiation_type MoK\a
_diffrn_radiation_wavelength 0.71073
_diffrn_reflns_av_R_equivalents 0.0636
_diffrn_reflns_av_unetI/netI 0.0670
_diffrn_reflns_Laue_measured_fraction_full 0.999
_diffrn_reflns_Laue_measured_fraction_max 0.998
_diffrn_reflns_limit_h_max 18
_diffrn_reflns_limit_h_min -25
_diffrn_reflns_limit_k_max 5
_diffrn_reflns_limit_k_min -6
_diffrn_reflns_limit_l_max 19
_diffrn_reflns_limit_l_min -19
_diffrn_reflns_number 9905
_diffrn_reflns_point_group_measured_fraction_full 0.999
_diffrn_reflns_point_group_measured_fraction_max 0.998
_diffrn_reflns_theta_full 25.242
_diffrn_reflns_theta_max 27.484
_diffrn_reflns_theta_min 2.777
_diffrn_source 'micro-focus sealed tube X-ray'
_diffrn_source_current 0.8
_diffrn_source_type 'SuperNova (Mo) X-ray Source'
_diffrn_source_voltage 50.0
_exptl_absorpt_coefficient_mu 0.488
_exptl_absorpt_correction_T_max 0.998
_exptl_absorpt_correction_T_min 0.981
_exptl_absorpt_correction_type gaussian
_exptl_absorpt_process_details
;
CrysAlisPro 1.171.38.41 (Rigaku Oxford Diffraction, 2015)
Numerical absorption correction based on gaussian integration over
            a multifaceted crystal model
Empirical absorption correction using spherical harmonics,
 implemented in SCALE3 ABSPACK scaling algorithm.
;
_exptl_crystal_colour colourless
_exptl_crystal_colour_primary colourless
_exptl_crystal_density_diffrn 1.586
_exptl_crystal_description needle
_exptl_crystal_F_000 656
_exptl_crystal_size_max 0.326
_exptl_crystal_size_mid 0.028
_exptl_crystal_size_min 0.012
_refine_diff_density_max 0.663
_refine_diff_density_min -0.336
_refine_diff_density_rms 0.085
_refine_ls_extinction_method none
_refine_ls_goodness_of_fit_ref 1.110
_refine_ls_hydrogen_treatment mixed
_refine_ls_matrix_type full
_refine_ls_number_parameters 194
_refine_ls_number_reflns 3074
_refine_ls_number_restraints 0
_refine_ls_restrained_S_all 1.110
_refine_ls_R_factor_all 0.0842
_refine_ls_R_factor_gt 0.0600
_refine_ls_shift/su_max 0.001
_refine_ls_shift/su_mean 0.000
_refine_ls_structure_factor_coef Fsqd
_refine_ls_weighting_details 'w=1/[\s^2^(Fo^2^)+(0.0555P)^2^+1.0802P] where P=(Fo^2^+2Fc^2^)/3'
_refine_ls_weighting_scheme calc
_refine_ls_wR_factor_gt 0.1318
_refine_ls_wR_factor_ref 0.1439
_reflns_Friedel_coverage 0.000
_reflns_number_gt 2352
_reflns_number_total 3074
_reflns_threshold_expression 'I > 2\s(I)'
_cod_data_source_file c7ce00651a2.cif
_cod_data_source_block a-LON
_cod_database_code 7228127
_chemical_oxdiff_formula 'C21 H25 N3 O3'
_chemical_oxdiff_usercomment L4-23-A2
_shelx_space_group_comment
;
The symmetry employed for this shelxl refinement is uniquely defined
by the following loop, which should always be used as a source of
symmetry information in preference to the above space-group names.
They are only intended as comments.
;
_reflns_odcompleteness_completeness 99.71
_reflns_odcompleteness_iscentric 1
_reflns_odcompleteness_theta 27.42
_olex2_refinement_description
;
1. Fixed Uiso
 At 1.2 times of:
  All C(H) groups, All C(H,H) groups
2.a Secondary CH2 refined with riding coordinates:
 C9(H9A,H9B)
2.b Aromatic/amide H refined with riding coordinates:
 C4(H4), C5(H5), C6(H6), C7(H7), C12(H12), C14(H14), C15(H15)
;
_shelx_shelxl_version_number 2014/7
_olex2_date_sample_data_collection 2015-12-23
_olex2_diffrn_ambient_temperature_device 'Oxford Cryosystems'
_olex2_exptl_crystal_mounting_method 'The crystal was mounted on a MITIGEN holder in paratone oil'
_olex2_submission_original_sample_id 'L4-23-A2; alpha lon'
_olex2_submission_special_instructions 'No special instructions were received'
_oxdiff_exptl_absorpt_empirical_details
;
Empirical correction (ABSPACK) includes:
- Absorption correction using spherical harmonics
- Frame scaling
;
_oxdiff_exptl_absorpt_empirical_full_max 1.976
_oxdiff_exptl_absorpt_empirical_full_min 0.259

loop_
_space_group_symop_operation_xyz
'x, y, z'
'-x, y+1/2, -z+1/2'
'-x, -y, -z'
'x, -y-1/2, z-1/2'

loop_
_atom_site_label
_atom_site_type_symbol
_atom_site_fract_x
_atom_site_fract_y
_atom_site_fract_z
_atom_site_U_iso_or_equiv
_atom_site_adp_type
_atom_site_occupancy
_atom_site_site_symmetry_order
_atom_site_calc_flag
_atom_site_refinement_flags_posn
Cl1 Cl 0.86324(4) 0.64255(18) 0.38949(5) 0.0295(2) Uani 1 1 d .
Cl2 Cl 0.97344(4) 0.01513(17) 0.66265(6) 0.0307(2) Uani 1 1 d .
O1 O 0.58019(11) 0.1385(5) 0.55337(14) 0.0202(5) Uani 1 1 d .
H1 H 0.552(2) 0.022(9) 0.556(3) 0.041(12) Uiso 1 1 d .
O2 O 0.51718(10) 0.2473(4) 0.42657(13) 0.0187(5) Uani 1 1 d .
N1 N 0.70905(12) 0.7587(5) 0.47873(16) 0.0169(5) Uani 1 1 d .
N2 N 0.67156(12) 0.5527(5) 0.51744(16) 0.0173(5) Uani 1 1 d .
C1 C 0.56810(14) 0.2828(6) 0.47878(19) 0.0153(6) Uani 1 1 d .
C2 C 0.61918(14) 0.5004(6) 0.45868(19) 0.0152(6) Uani 1 1 d .
C3 C 0.62201(14) 0.6730(6) 0.37951(19) 0.0169(6) Uani 1 1 d .
C4 C 0.58336(15) 0.7047(6) 0.2973(2) 0.0199(6) Uani 1 1 d .
H4 H 0.5435 0.5929 0.2846 0.024 Uiso 1 1 calc R
C5 C 0.60511(15) 0.9021(7) 0.2360(2) 0.0209(6) Uani 1 1 d .
H5 H 0.5799 0.9247 0.1799 0.025 Uiso 1 1 calc R
C6 C 0.66352(16) 1.0717(7) 0.2537(2) 0.0225(7) Uani 1 1 d .
H6 H 0.6763 1.2074 0.2096 0.027 Uiso 1 1 calc R
C7 C 0.70288(15) 1.0462(6) 0.3337(2) 0.0193(6) Uani 1 1 d .
H7 H 0.7424 1.1604 0.3460 0.023 Uiso 1 1 calc R
C8 C 0.68096(14) 0.8419(6) 0.39561(19) 0.0162(6) Uani 1 1 d .
C9 C 0.76591(14) 0.8877(6) 0.5312(2) 0.0195(6) Uani 1 1 d .
H9A H 0.7475 0.9846 0.5850 0.023 Uiso 1 1 calc R
H9B H 0.7883 1.0318 0.4932 0.023 Uiso 1 1 calc R
C10 C 0.81892(14) 0.6730(6) 0.5626(2) 0.0178(6) Uani 1 1 d .
C11 C 0.86515(15) 0.5498(6) 0.5043(2) 0.0200(6) Uani 1 1 d .
C12 C 0.91328(15) 0.3476(7) 0.5338(2) 0.0227(7) Uani 1 1 d .
H12 H 0.9444 0.2657 0.4926 0.027 Uiso 1 1 calc R
C13 C 0.91438(15) 0.2704(6) 0.6237(2) 0.0228(7) Uani 1 1 d .
C14 C 0.86933(15) 0.3858(7) 0.6847(2) 0.0226(7) Uani 1 1 d .
H14 H 0.8706 0.3283 0.7468 0.027 Uiso 1 1 calc R
C15 C 0.82229(15) 0.5876(7) 0.6534(2) 0.0203(6) Uani 1 1 d .
H15 H 0.7916 0.6697 0.6950 0.024 Uiso 1 1 calc R

loop_
_atom_site_aniso_label
_atom_site_aniso_U_11
_atom_site_aniso_U_22
_atom_site_aniso_U_33
_atom_site_aniso_U_23
_atom_site_aniso_U_13
_atom_site_aniso_U_12
Cl1 0.0311(5) 0.0369(5) 0.0206(4) 0.0023(3) 0.0013(3) -0.0014(3)
Cl2 0.0229(4) 0.0237(5) 0.0447(5) 0.0016(4) -0.0128(3) 0.0005(3)
O1 0.0185(11) 0.0174(12) 0.0241(11) 0.0009(9) -0.0058(8) -0.0054(9)
O2 0.0172(11) 0.0162(11) 0.0221(11) 0.0000(9) -0.0058(8) -0.0023(8)
N1 0.0145(12) 0.0149(13) 0.0210(12) 0.0003(10) -0.0036(9) -0.0027(9)
N2 0.0172(13) 0.0133(13) 0.0212(13) 0.0004(10) -0.0020(10) -0.0009(9)
C1 0.0149(14) 0.0100(14) 0.0209(14) -0.0029(11) -0.0014(11) 0.0040(10)
C2 0.0139(14) 0.0126(15) 0.0188(14) -0.0030(11) -0.0026(10) 0.0014(10)
C3 0.0185(15) 0.0128(15) 0.0192(14) -0.0023(11) -0.0002(11) 0.0031(11)
C4 0.0177(15) 0.0194(16) 0.0224(15) -0.0037(12) -0.0029(11) 0.0024(11)
C5 0.0226(16) 0.0230(17) 0.0168(14) -0.0004(12) -0.0025(11) 0.0050(12)
C6 0.0250(17) 0.0192(17) 0.0235(16) 0.0017(13) 0.0025(12) 0.0024(12)
C7 0.0201(15) 0.0156(16) 0.0221(15) 0.0017(12) 0.0008(12) 0.0011(11)
C8 0.0163(14) 0.0132(15) 0.0191(14) -0.0028(12) -0.0003(11) 0.0015(11)
C9 0.0168(15) 0.0170(16) 0.0242(15) -0.0021(12) -0.0051(11) -0.0050(11)
C10 0.0144(14) 0.0145(15) 0.0242(15) -0.0021(12) -0.0045(11) -0.0072(11)
C11 0.0166(15) 0.0231(17) 0.0201(15) 0.0016(13) -0.0043(11) -0.0080(12)
C12 0.0168(15) 0.0229(17) 0.0281(16) -0.0092(14) -0.0009(12) -0.0046(12)
C13 0.0159(15) 0.0157(16) 0.0362(18) -0.0012(13) -0.0093(12) -0.0054(11)
C14 0.0242(16) 0.0237(17) 0.0196(15) 0.0020(13) -0.0032(12) -0.0071(13)
C15 0.0145(14) 0.0222(16) 0.0240(15) -0.0027(13) -0.0011(11) -0.0067(12)

loop_
_atom_type_symbol
_atom_type_description
_atom_type_scat_dispersion_real
_atom_type_scat_dispersion_imag
_atom_type_scat_source
C C 0.0033 0.0016 'International Tables Vol C Tables 4.2.6.8 and 6.1.1.4'
H H 0.0000 0.0000 'International Tables Vol C Tables 4.2.6.8 and 6.1.1.4'
Cl Cl 0.1484 0.1585 'International Tables Vol C Tables 4.2.6.8 and 6.1.1.4'
N N 0.0061 0.0033 'International Tables Vol C Tables 4.2.6.8 and 6.1.1.4'
O O 0.0106 0.0060 'International Tables Vol C Tables 4.2.6.8 and 6.1.1.4'

loop_
_exptl_crystal_face_index_h
_exptl_crystal_face_index_k
_exptl_crystal_face_index_l
_exptl_crystal_face_perp_dist
-27 0 -1 0.0138
27 0 1 0.0138
1 7 5 0.1196
4 -1 -20 0.0060
-4 1 20 0.0060
2 -6 -5 0.1747

loop_
_geom_angle_atom_site_label_1
_geom_angle_atom_site_label_2
_geom_angle_atom_site_label_3
_geom_angle
C1 O1 H1 108(3)
N2 N1 C8 112.1(2)
N2 N1 C9 119.2(2)
C8 N1 C9 128.2(2)
C2 N2 N1 105.7(2)
O1 C1 C2 115.6(2)
O2 C1 O1 124.4(3)
O2 C1 C2 120.0(3)
N2 C2 C1 120.3(3)
N2 C2 C3 111.9(2)
C3 C2 C1 127.8(3)
C4 C3 C2 136.7(3)
C4 C3 C8 119.3(3)
C8 C3 C2 104.0(2)
C3 C4 H4 121.0
C5 C4 C3 117.9(3)
C5 C4 H4 121.0
C4 C5 H5 119.0
C4 C5 C6 122.0(3)
C6 C5 H5 119.0
C5 C6 H6 119.2
C7 C6 C5 121.7(3)
C7 C6 H6 119.2
C6 C7 H7 122.0
C6 C7 C8 116.1(3)
C8 C7 H7 122.0
N1 C8 C3 106.4(2)
N1 C8 C7 130.7(3)
C7 C8 C3 123.0(3)
N1 C9 H9A 109.2
N1 C9 H9B 109.2
N1 C9 C10 112.0(2)
H9A C9 H9B 107.9
C10 C9 H9A 109.2
C10 C9 H9B 109.2
C11 C10 C9 122.9(3)
C11 C10 C15 117.2(3)
C15 C10 C9 119.9(3)
C10 C11 Cl1 119.8(2)
C10 C11 C12 122.4(3)
C12 C11 Cl1 117.7(2)
C11 C12 H12 121.0
C13 C12 C11 118.1(3)
C13 C12 H12 121.0
C12 C13 Cl2 119.3(2)
C12 C13 C14 121.9(3)
C14 C13 Cl2 118.8(2)
C13 C14 H14 120.7
C13 C14 C15 118.6(3)
C15 C14 H14 120.7
C10 C15 H15 119.1
C14 C15 C10 121.8(3)
C14 C15 H15 119.1

loop_
_geom_bond_atom_site_label_1
_geom_bond_atom_site_label_2
_geom_bond_distance
Cl1 C11 1.741(3)
Cl2 C13 1.747(3)
O1 H1 0.78(4)
O1 C1 1.305(3)
O2 C1 1.240(3)
N1 N2 1.352(3)
N1 C8 1.377(4)
N1 C9 1.457(3)
N2 C2 1.333(3)
C1 C2 1.465(4)
C2 C3 1.423(4)
C3 C4 1.407(4)
C3 C8 1.407(4)
C4 H4 0.9500
C4 C5 1.373(4)
C5 H5 0.9500
C5 C6 1.405(4)
C6 H6 0.9500
C6 C7 1.385(4)
C7 H7 0.9500
C7 C8 1.402(4)
C9 H9A 0.9900
C9 H9B 0.9900
C9 C10 1.506(4)
C10 C11 1.387(4)
C10 C15 1.392(4)
C11 C12 1.395(4)
C12 H12 0.9500
C12 C13 1.370(4)
C13 C14 1.383(4)
C14 H14 0.9500
C14 C15 1.388(4)
C15 H15 0.9500

loop_
_geom_hbond_atom_site_label_D
_geom_hbond_atom_site_label_H
_geom_hbond_atom_site_label_A
_geom_hbond_distance_DH
_geom_hbond_distance_HA
_geom_hbond_distance_DA
_geom_hbond_angle_DHA
_geom_hbond_site_symmetry_A
O1 H1 O2 0.78(4) 1.88(4) 2.649(3) 175(4) 3_656

loop_
_exptl_oxdiff_crystal_face_indexfrac_h
_exptl_oxdiff_crystal_face_indexfrac_k
_exptl_oxdiff_crystal_face_indexfrac_l
_exptl_oxdiff_crystal_face_x
_exptl_oxdiff_crystal_face_y
_exptl_oxdiff_crystal_face_z
-27.0226 -0.0195 -1.0063 -0.2402 -0.9163 0.2972
27.0226 0.0195 1.0063 0.2402 0.9163 -0.2972
0.9077 6.9961 4.9675 0.0960 0.3616 1.0087
4.0639 -0.9876 -19.9742 -0.8941 0.1939 -0.3606
-4.0639 0.9876 19.9742 0.8941 -0.1939 0.3606
2.0835 -5.9942 -4.9706 -0.0956 -0.2086 -0.9033
